data_4030332
loop_
_publ_author_name
'Yang, Weiguang'
'Qiao, Rui'
'Chen, Jiuxi'
'Huang, Xiaobo'
'Liu, Miaochang'
'Gao, Wenxia'
'Ding, Jinchang'
'Wu, Huayue'

_publ_section_title
;
 Palladium-Catalyzed Cascade Reaction of 2-Amino-N'-arylbenzohydrazides
 with Triethyl Orthobenzoates To Construct Indazolo[3,2-b]quinazolinones.
;
_journal_issue 1
_journal_name_full 'The Journal of organic chemistry'
_journal_page_first 482
_journal_paper_doi 10.1021/jo5024848
_journal_volume 80
_journal_year 2014
_chemical_formula_moiety 'C20 H15 N3 O'
_chemical_formula_sum 'C20 H15 N3 O'
_chemical_formula_weight 313.35
_chemical_name_systematic
; 
 ? 
;
_space_group_IT_number 2
_symmetry_cell_setting triclinic
_symmetry_space_group_name_Hall '-P 1'
_symmetry_space_group_name_H-M 'P -1'
_atom_sites_solution_hydrogens geom
_atom_sites_solution_primary direct
_atom_sites_solution_secondary difmap
_audit_creation_method SHELXL-97
_cell_angle_alpha 83.842(4)
_cell_angle_beta 69.579(4)
_cell_angle_gamma 68.224(4)
_cell_formula_units_Z 2
_cell_length_a 9.0361(18)
_cell_length_b 9.7342(19)
_cell_length_c 10.511(2)
_cell_measurement_reflns_used 2220
_cell_measurement_temperature 298(2)
_cell_measurement_theta_max 27.47
_cell_measurement_theta_min 2.57
_cell_volume 804.3(3)
_computing_cell_refinement 'SAINT (Bruker, 2002)'
_computing_data_collection 'SMART (Bruker, 2002)'
_computing_data_reduction SAINT
_computing_molecular_graphics 'XP (Bruker, 2002)'
_computing_publication_material 'SHELXL-97 (Bruker, 2002)'
_computing_structure_refinement 'SHELXL-97 (Sheldrick, 1997)'
_computing_structure_solution 'SHELXS-97 (Sheldrick, 1997)'
_diffrn_ambient_temperature 298(2)
_diffrn_measured_fraction_theta_full 0.984
_diffrn_measured_fraction_theta_max 0.984
_diffrn_measurement_device_type 'Bruker APEX II area-detector diffractometer'
_diffrn_measurement_method '\f and \w scans'
_diffrn_radiation_monochromator graphite
_diffrn_radiation_source 'fine-focus sealed tube'
_diffrn_radiation_type MoK\a
_diffrn_radiation_wavelength 0.71073
_diffrn_reflns_av_R_equivalents 0.0224
_diffrn_reflns_av_sigmaI/netI 0.0325
_diffrn_reflns_limit_h_max 10
_diffrn_reflns_limit_h_min -10
_diffrn_reflns_limit_k_max 11
_diffrn_reflns_limit_k_min -11
_diffrn_reflns_limit_l_max 12
_diffrn_reflns_limit_l_min -12
_diffrn_reflns_number 6584
_diffrn_reflns_theta_full 25.50
_diffrn_reflns_theta_max 25.50
_diffrn_reflns_theta_min 2.07
_exptl_absorpt_coefficient_mu 0.082
_exptl_absorpt_correction_T_max 0.9845
_exptl_absorpt_correction_T_min 0.9789
_exptl_absorpt_correction_type multi-scan
_exptl_absorpt_process_details 'SADABS (Bruker, 2002)'
_exptl_crystal_colour Colorless
_exptl_crystal_density_diffrn 1.294
_exptl_crystal_density_method 'not measured'
_exptl_crystal_description Prism
_exptl_crystal_F_000 328
_exptl_crystal_size_max 0.26
_exptl_crystal_size_mid 0.22
_exptl_crystal_size_min 0.19
_refine_diff_density_max 0.391
_refine_diff_density_min -0.348
_refine_diff_density_rms 0.127
_refine_ls_extinction_method none
_refine_ls_goodness_of_fit_ref 1.094
_refine_ls_hydrogen_treatment constr
_refine_ls_matrix_type full
_refine_ls_number_parameters 217
_refine_ls_number_reflns 2945
_refine_ls_number_restraints 0
_refine_ls_restrained_S_all 1.094
_refine_ls_R_factor_all 0.0722
_refine_ls_R_factor_gt 0.0490
_refine_ls_shift/su_max 0.000
_refine_ls_shift/su_mean 0.000
_refine_ls_structure_factor_coef Fsqd
_refine_ls_weighting_details 'calc w=1/[\s^2^(Fo^2^)+(0.1176P)^2^+0.0704P] where P=(Fo^2^+2Fc^2^)/3'
_refine_ls_weighting_scheme calc
_refine_ls_wR_factor_gt 0.1564
_refine_ls_wR_factor_ref 0.1906
_reflns_number_gt 2195
_reflns_number_total 2945
_reflns_threshold_expression I>2\s(I)
_cod_data_source_file jo5024848_si_003.cif
_cod_data_source_block mo_20130723a_0m
_cod_depositor_comments
;
The following automatic conversions were performed:

'_symmetry_cell_setting' value 'Triclinic' changed to 'triclinic'
according to
/home/saulius/struct/COD-crude-data--automatic-downloads/rss-feeds/ACS/lib/dictionaries/cif_core.dic
dictionary named 'cif_core.dic' version 2.4.2 from
2011-04-26.

'_exptl_absorpt_correction_type' value 'Multi-scan'
changed to 'multi-scan' according to
/home/saulius/struct/COD-crude-data--automatic-downloads/rss-feeds/ACS/lib/dictionaries/cif_core.dic
dictionary named 'cif_core.dic' version 2.4.2 from 2011-04-26.

Automatic conversion script
Id: cif_fix_values 2935 2014-11-11 08:27:57Z andrius 

 Adding full bibliography for 4030332--4030333.cif.
;
_cod_original_cell_volume 804.4(3)
_cod_database_code 4030332

loop_
_symmetry_equiv_pos_as_xyz
'x, y, z'
'-x, -y, -z'

loop_
_atom_site_label
_atom_site_type_symbol
_atom_site_fract_x
_atom_site_fract_y
_atom_site_fract_z
_atom_site_U_iso_or_equiv
_atom_site_adp_type
_atom_site_occupancy
_atom_site_symmetry_multiplicity
_atom_site_calc_flag
_atom_site_refinement_flags
O1 O 0.01053(19) -0.03324(15) 0.84751(15) 0.0531(4) Uani 1 1 d .
N1 N 0.0287(2) 0.35116(18) 0.66190(18) 0.0478(5) Uani 1 1 d .
N2 N 0.11240(19) 0.15443(16) 0.80267(16) 0.0402(4) Uani 1 1 d .
N3 N 0.2083(2) 0.09174(16) 0.88812(16) 0.0419(4) Uani 1 1 d .
H3A H 0.1774 0.1251 0.9694 0.050 Uiso 1 1 calc R
C1 C -0.0715(2) 0.1456(2) 0.6883(2) 0.0442(5) Uani 1 1 d .
C2 C -0.1631(3) 0.0761(3) 0.6538(2) 0.0538(6) Uani 1 1 d .
H2 H -0.1742 -0.0102 0.6959 0.065 Uiso 1 1 calc R
C3 C -0.2368(3) 0.1374(3) 0.5564(3) 0.0649(7) Uani 1 1 d .
H3 H -0.2975 0.0918 0.5322 0.078 Uiso 1 1 calc R
C4 C -0.2211(3) 0.2680(3) 0.4936(3) 0.0712(7) Uani 1 1 d .
H4 H -0.2707 0.3081 0.4275 0.085 Uiso 1 1 calc R
C5 C -0.1335(3) 0.3368(3) 0.5286(3) 0.0632(6) Uani 1 1 d .
H5 H -0.1243 0.4238 0.4867 0.076 Uiso 1 1 calc R
C6 C -0.0576(2) 0.2775(2) 0.6269(2) 0.0478(5) Uani 1 1 d .
C7 C 0.0145(2) 0.0797(2) 0.7853(2) 0.0419(5) Uani 1 1 d .
C8 C 0.1091(2) 0.2914(2) 0.7460(2) 0.0411(5) Uani 1 1 d .
C9 C 0.1932(2) 0.3754(2) 0.7861(2) 0.0423(5) Uani 1 1 d .
C10 C 0.1004(3) 0.5205(2) 0.8295(3) 0.0598(6) Uani 1 1 d .
H10 H -0.0128 0.5608 0.8358 0.072 Uiso 1 1 calc R
C11 C 0.1727(4) 0.6071(3) 0.8637(3) 0.0738(8) Uani 1 1 d .
H11 H 0.1078 0.7043 0.8943 0.089 Uiso 1 1 calc R
C12 C 0.3404(4) 0.5499(3) 0.8528(3) 0.0704(7) Uani 1 1 d .
H12 H 0.3892 0.6081 0.8759 0.085 Uiso 1 1 calc R
C13 C 0.4356(3) 0.4065(3) 0.8074(3) 0.0698(7) Uani 1 1 d .
H13 H 0.5499 0.3681 0.7977 0.084 Uiso 1 1 calc R
C14 C 0.3624(3) 0.3194(2) 0.7764(3) 0.0586(6) Uani 1 1 d .
H14 H 0.4272 0.2214 0.7485 0.070 Uiso 1 1 calc R
C15 C 0.3591(2) -0.0299(2) 0.8322(2) 0.0395(5) Uani 1 1 d .
C16 C 0.4446(3) -0.1098(2) 0.9173(2) 0.0511(5) Uani 1 1 d .
H16 H 0.3988 -0.0870 1.0099 0.061 Uiso 1 1 calc R
C17 C 0.5983(3) -0.2237(3) 0.8660(3) 0.0631(7) Uani 1 1 d .
H17 H 0.6551 -0.2767 0.9246 0.076 Uiso 1 1 calc R
C18 C 0.6682(3) -0.2597(3) 0.7297(3) 0.0630(7) Uani 1 1 d .
H18 H 0.7721 -0.3358 0.6956 0.076 Uiso 1 1 calc R
C19 C 0.5826(3) -0.1817(3) 0.6454(2) 0.0601(6) Uani 1 1 d .
H19 H 0.6275 -0.2068 0.5533 0.072 Uiso 1 1 calc R
C20 C 0.4301(3) -0.0659(2) 0.6946(2) 0.0512(5) Uani 1 1 d .
H20 H 0.3752 -0.0120 0.6352 0.061 Uiso 1 1 calc R

loop_
_atom_site_aniso_label
_atom_site_aniso_U_11
_atom_site_aniso_U_22
_atom_site_aniso_U_33
_atom_site_aniso_U_23
_atom_site_aniso_U_13
_atom_site_aniso_U_12
O1 0.0669(10) 0.0426(8) 0.0528(9) 0.0080(7) -0.0151(7) -0.0296(7)
N1 0.0498(10) 0.0440(9) 0.0523(11) 0.0139(8) -0.0186(8) -0.0216(8)
N2 0.0419(8) 0.0356(8) 0.0427(9) 0.0047(7) -0.0136(7) -0.0150(7)
N3 0.0518(9) 0.0364(8) 0.0372(9) 0.0004(7) -0.0157(7) -0.0147(7)
C1 0.0374(10) 0.0468(11) 0.0433(11) -0.0044(9) -0.0051(8) -0.0159(8)
C2 0.0502(12) 0.0587(13) 0.0536(13) -0.0059(10) -0.0099(10) -0.0255(10)
C3 0.0545(13) 0.0877(18) 0.0592(15) -0.0114(13) -0.0161(11) -0.0319(13)
C4 0.0619(15) 0.102(2) 0.0558(15) 0.0063(14) -0.0266(12) -0.0312(14)
C5 0.0602(14) 0.0765(16) 0.0577(15) 0.0189(12) -0.0245(11) -0.0300(12)
C6 0.0393(10) 0.0544(12) 0.0463(12) 0.0026(9) -0.0104(9) -0.0170(9)
C7 0.0424(10) 0.0359(10) 0.0412(11) -0.0013(8) -0.0036(8) -0.0166(8)
C8 0.0391(10) 0.0359(10) 0.0423(11) 0.0039(8) -0.0072(8) -0.0135(8)
C9 0.0467(11) 0.0371(10) 0.0412(11) 0.0062(8) -0.0111(8) -0.0176(8)
C10 0.0645(14) 0.0393(11) 0.0720(16) 0.0025(10) -0.0247(12) -0.0132(10)
C11 0.098(2) 0.0391(12) 0.0835(19) -0.0068(12) -0.0271(15) -0.0244(13)
C12 0.0918(19) 0.0656(16) 0.0726(18) 0.0017(13) -0.0252(14) -0.0507(15)
C13 0.0611(14) 0.0700(16) 0.089(2) -0.0012(14) -0.0219(13) -0.0378(13)
C14 0.0491(12) 0.0485(12) 0.0762(16) -0.0083(11) -0.0122(11) -0.0206(10)
C15 0.0435(10) 0.0362(9) 0.0441(11) 0.0043(8) -0.0151(8) -0.0207(8)
C16 0.0545(12) 0.0558(12) 0.0487(13) 0.0042(10) -0.0241(10) -0.0204(10)
C17 0.0562(13) 0.0634(14) 0.0729(17) 0.0085(12) -0.0351(12) -0.0142(11)
C18 0.0473(12) 0.0553(13) 0.0770(18) -0.0047(12) -0.0167(11) -0.0102(10)
C19 0.0554(13) 0.0608(14) 0.0530(14) -0.0073(11) -0.0106(10) -0.0131(11)
C20 0.0546(12) 0.0507(12) 0.0430(12) 0.0013(9) -0.0175(9) -0.0119(10)

loop_
_atom_type_symbol
_atom_type_description
_atom_type_scat_dispersion_real
_atom_type_scat_dispersion_imag
_atom_type_scat_source
C C 0.0033 0.0016 'International Tables Vol C Tables 4.2.6.8 and 6.1.1.4'
H H 0.0000 0.0000 'International Tables Vol C Tables 4.2.6.8 and 6.1.1.4'
N N 0.0061 0.0033 'International Tables Vol C Tables 4.2.6.8 and 6.1.1.4'
O O 0.0106 0.0060 'International Tables Vol C Tables 4.2.6.8 and 6.1.1.4'

loop_
_geom_angle_atom_site_label_1
_geom_angle_atom_site_label_2
_geom_angle_atom_site_label_3
_geom_angle
C8 N1 C6 119.30(17)
C8 N2 C7 122.78(16)
C8 N2 N3 119.46(15)
C7 N2 N3 117.63(15)
N2 N3 C15 115.72(15)
N2 N3 H3A 122.1
C15 N3 H3A 122.1
C2 C1 C6 120.6(2)
C2 C1 C7 120.28(19)
C6 C1 C7 119.09(18)
C3 C2 C1 119.1(2)
C3 C2 H2 120.5
C1 C2 H2 120.5
C2 C3 C4 120.5(2)
C2 C3 H3 119.8
C4 C3 H3 119.8
C5 C4 C3 120.4(2)
C5 C4 H4 119.8
C3 C4 H4 119.8
C4 C5 C6 120.4(2)
C4 C5 H5 119.8
C6 C5 H5 119.8
N1 C6 C5 119.1(2)
N1 C6 C1 121.88(19)
C5 C6 C1 119.0(2)
O1 C7 N2 119.87(19)
O1 C7 C1 125.72(18)
N2 C7 C1 114.39(16)
N1 C8 N2 121.94(17)
N1 C8 C9 118.07(17)
N2 C8 C9 119.94(17)
C10 C9 C14 117.89(19)
C10 C9 C8 118.04(18)
C14 C9 C8 123.99(18)
C9 C10 C11 121.1(2)
C9 C10 H10 119.5
C11 C10 H10 119.5
C12 C11 C10 120.1(2)
C12 C11 H11 120.0
C10 C11 H11 120.0
C11 C12 C13 119.7(2)
C11 C12 H12 120.1
C13 C12 H12 120.1
C12 C13 C14 120.1(2)
C12 C13 H13 119.9
C14 C13 H13 119.9
C13 C14 C9 121.1(2)
C13 C14 H14 119.5
C9 C14 H14 119.5
C16 C15 C20 118.68(19)
C16 C15 N3 118.15(18)
C20 C15 N3 123.02(17)
C15 C16 C17 120.4(2)
C15 C16 H16 119.8
C17 C16 H16 119.8
C18 C17 C16 120.9(2)
C18 C17 H17 119.6
C16 C17 H17 119.6
C19 C18 C17 118.8(2)
C19 C18 H18 120.6
C17 C18 H18 120.6
C18 C19 C20 121.1(2)
C18 C19 H19 119.5
C20 C19 H19 119.5
C19 C20 C15 120.2(2)
C19 C20 H20 119.9
C15 C20 H20 119.9

loop_
_geom_bond_atom_site_label_1
_geom_bond_atom_site_label_2
_geom_bond_distance
O1 C7 1.223(2)
N1 C8 1.293(3)
N1 C6 1.388(3)
N2 C8 1.395(2)
N2 C7 1.401(2)
N2 N3 1.401(2)
N3 C15 1.414(2)
N3 H3A 0.8600
C1 C2 1.396(3)
C1 C6 1.403(3)
C1 C7 1.449(3)
C2 C3 1.378(3)
C2 H2 0.9300
C3 C4 1.400(4)
C3 H3 0.9300
C4 C5 1.364(4)
C4 H4 0.9300
C5 C6 1.394(3)
C5 H5 0.9300
C8 C9 1.477(3)
C9 C10 1.378(3)
C9 C14 1.390(3)
C10 C11 1.380(4)
C10 H10 0.9300
C11 C12 1.373(4)
C11 H11 0.9300
C12 C13 1.371(4)
C12 H12 0.9300
C13 C14 1.375(3)
C13 H13 0.9300
C14 H14 0.9300
C15 C16 1.375(3)
C15 C20 1.385(3)
C16 C17 1.383(3)
C16 H16 0.9300
C17 C18 1.373(4)
C17 H17 0.9300
C18 C19 1.363(3)
C18 H18 0.9300
C19 C20 1.383(3)
C19 H19 0.9300
C20 H20 0.9300

loop_
_geom_hbond_atom_site_label_D
_geom_hbond_atom_site_label_H
_geom_hbond_atom_site_label_A
_geom_hbond_distance_DH
_geom_hbond_distance_HA
_geom_hbond_distance_DA
_geom_hbond_angle_DHA
_geom_hbond_site_symmetry_A
N3 H3A O1 0.86 2.42 2.936(2) 118.9 2_557

loop_
_geom_torsion_atom_site_label_1
_geom_torsion_atom_site_label_2
_geom_torsion_atom_site_label_3
_geom_torsion_atom_site_label_4
_geom_torsion
C8 N2 N3 C15 -106.77(18)
C7 N2 N3 C15 77.3(2)
C6 C1 C2 C3 1.3(3)
C7 C1 C2 C3 -176.87(18)
C1 C2 C3 C4 -0.4(3)
C2 C3 C4 C5 -0.4(4)
C3 C4 C5 C6 0.4(4)
C8 N1 C6 C5 -175.20(19)
C8 N1 C6 C1 5.2(3)
C4 C5 C6 N1 -179.1(2)
C4 C5 C6 C1 0.5(3)
C2 C1 C6 N1 178.20(18)
C7 C1 C6 N1 -3.6(3)
C2 C1 C6 C5 -1.4(3)
C7 C1 C6 C5 176.84(18)
C8 N2 C7 O1 -173.25(17)
N3 N2 C7 O1 2.5(3)
C8 N2 C7 C1 8.4(3)
N3 N2 C7 C1 -175.86(15)
C2 C1 C7 O1 -3.1(3)
C6 C1 C7 O1 178.72(18)
C2 C1 C7 N2 175.20(16)
C6 C1 C7 N2 -3.0(3)
C6 N1 C8 N2 0.1(3)
C6 N1 C8 C9 -177.25(16)
C7 N2 C8 N1 -7.3(3)
N3 N2 C8 N1 176.97(16)
C7 N2 C8 C9 170.00(17)
N3 N2 C8 C9 -5.7(2)
N1 C8 C9 C10 49.7(3)
N2 C8 C9 C10 -127.7(2)
N1 C8 C9 C14 -126.9(2)
N2 C8 C9 C14 55.6(3)
C14 C9 C10 C11 -0.7(4)
C8 C9 C10 C11 -177.6(2)
C9 C10 C11 C12 1.1(4)
C10 C11 C12 C13 0.1(4)
C11 C12 C13 C14 -1.6(4)
C12 C13 C14 C9 2.0(4)
C10 C9 C14 C13 -0.8(4)
C8 C9 C14 C13 175.8(2)
N2 N3 C15 C16 -170.22(16)
N2 N3 C15 C20 14.3(3)
C20 C15 C16 C17 -0.1(3)
N3 C15 C16 C17 -175.78(18)
C15 C16 C17 C18 -0.2(3)
C16 C17 C18 C19 -0.5(4)
C17 C18 C19 C20 1.6(4)
C18 C19 C20 C15 -1.9(3)
C16 C15 C20 C19 1.1(3)
N3 C15 C20 C19 176.62(18)
